data_2217904
loop_
_publ_author_name
'Gowda, B. Thimme'
'Foro, Sabine'
'Sowmya, B. P.'
'Fuess, Hartmut'

_publ_section_title
;
 3-Methyl-<i>N</i>-phenylbenzamide
;
_journal_coeditor_code DN2328
_journal_issue 4
_journal_name_full 'Acta Crystallographica Section E'
_journal_page_first o770
_journal_paper_doi 10.1107/S1600536808008143
_journal_volume 64
_journal_year 2008
_chemical_formula_iupac 'C14 H13 N O'
_chemical_formula_moiety 'C14 H13 N O'
_chemical_formula_sum 'C14 H13 N O'
_chemical_formula_weight 211.25
_chemical_name_systematic
;
3-Methyl-<i>N</i>-phenylbenzamide
;
_space_group_IT_number 14
_symmetry_cell_setting monoclinic
_symmetry_space_group_name_Hall '-P 2ybc'
_symmetry_space_group_name_H-M 'P 1 21/c 1'
_atom_sites_solution_hydrogens geom
_atom_sites_solution_primary direct
_atom_sites_solution_secondary difmap
_audit_creation_method SHELXL97
_cell_angle_alpha 90.0
_cell_angle_beta 93.350(10)
_cell_angle_gamma 90.0
_cell_formula_units_Z 8
_cell_length_a 16.947(2)
_cell_length_b 15.5310(10)
_cell_length_c 8.6230(10)
_cell_measurement_reflns_used 25
_cell_measurement_temperature 299(2)
_cell_measurement_theta_max 20.95
_cell_measurement_theta_min 5.66
_cell_volume 2265.7(4)
_computing_cell_refinement 'CAD-4-PC Software (Enraf--Nonius, 1996)'
_computing_data_collection 'CAD-4-PC Software (Enraf--Nonius, 1996)'
_computing_data_reduction 'REDU4 (Stoe & Cie, 1987)'
_computing_molecular_graphics 'PLATON (Spek, 2003)'
_computing_publication_material 'SHELXL97 (Sheldrick, 2008)'
_computing_structure_refinement 'SHELXL97 (Sheldrick, 2008)'
_computing_structure_solution 'SHELXS97 (Sheldrick, 2008)'
_diffrn_ambient_temperature 299(2)
_diffrn_measured_fraction_theta_full 1.000
_diffrn_measured_fraction_theta_max 1.000
_diffrn_measurement_device_type 'Enraf--Nonius CAD4'
_diffrn_measurement_method \w/2\q
_diffrn_radiation_monochromator graphite
_diffrn_radiation_source 'fine-focus sealed tube'
_diffrn_radiation_type CuK\a
_diffrn_radiation_wavelength 1.54180
_diffrn_reflns_av_R_equivalents 0.0341
_diffrn_reflns_av_sigmaI/netI 0.0584
_diffrn_reflns_limit_h_max 20
_diffrn_reflns_limit_h_min -20
_diffrn_reflns_limit_k_max 18
_diffrn_reflns_limit_k_min -1
_diffrn_reflns_limit_l_max 0
_diffrn_reflns_limit_l_min -10
_diffrn_reflns_number 4339
_diffrn_reflns_theta_full 66.93
_diffrn_reflns_theta_max 66.93
_diffrn_reflns_theta_min 2.61
_diffrn_standards_decay_% 1.5
_diffrn_standards_interval_time 120
_diffrn_standards_number 3
_exptl_absorpt_coefficient_mu 0.616
_exptl_absorpt_correction_type none
_exptl_crystal_colour colourless
_exptl_crystal_density_diffrn 1.239
_exptl_crystal_density_method 'not measured'
_exptl_crystal_description 'long needle'
_exptl_crystal_F_000 896
_exptl_crystal_size_max 0.60
_exptl_crystal_size_mid 0.10
_exptl_crystal_size_min 0.05
_refine_diff_density_max 0.355
_refine_diff_density_min -0.393
_refine_ls_extinction_method none
_refine_ls_goodness_of_fit_ref 1.026
_refine_ls_hydrogen_treatment constr
_refine_ls_matrix_type full
_refine_ls_number_parameters 291
_refine_ls_number_reflns 4039
_refine_ls_number_restraints 0
_refine_ls_restrained_S_all 1.026
_refine_ls_R_factor_all 0.1373
_refine_ls_R_factor_gt 0.0819
_refine_ls_shift/su_max 0.003
_refine_ls_shift/su_mean 0.000
_refine_ls_structure_factor_coef Fsqd
_refine_ls_weighting_details 'calc w = 1/[\s^2^(Fo^2^)+(0.153P)^2^] where P=(Fo^2^+2Fc^2^)/3'
_refine_ls_weighting_scheme calc
_refine_ls_wR_factor_gt 0.2051
_refine_ls_wR_factor_ref 0.2405
_reflns_number_gt 2466
_reflns_number_total 4039
_reflns_threshold_expression I>2\s(I)
_cod_data_source_file dn2328.cif
_cod_data_source_block I
_cod_original_sg_symbol_H-M 'P 21/c'
_cod_database_code 2217904
_cod_database_fobs_code 2217904

loop_
_symmetry_equiv_pos_as_xyz
'x, y, z'
'-x, y+1/2, -z+1/2'
'-x, -y, -z'
'x, -y-1/2, z-1/2'

loop_
_atom_site_type_symbol
_atom_site_label
_atom_site_fract_x
_atom_site_fract_y
_atom_site_fract_z
_atom_site_U_iso_or_equiv
_atom_site_adp_type
_atom_site_calc_flag
_atom_site_refinement_flags
_atom_site_occupancy
O O1 0.24023(18) 0.66029(17) 0.5392(3) 0.0558(8) Uani d . 1
N N1 0.26569(16) 0.75059(19) 0.3424(3) 0.0399(7) Uani d . 1
H H1N 0.2562 0.7611 0.2452 0.048 Uiso calc R 1
C C1 0.3146(2) 0.8100(2) 0.4286(3) 0.0363(7) Uani d . 1
C C2 0.3052(2) 0.8972(2) 0.3996(4) 0.0457(9) Uani d . 1
H H2 0.2686 0.9159 0.3224 0.055 Uiso calc R 1
C C3 0.3502(3) 0.9564(3) 0.4849(5) 0.0559(10) Uani d . 1
H H3 0.3435 1.0150 0.4660 0.067 Uiso calc R 1
C C4 0.4049(3) 0.9287(3) 0.5978(5) 0.0662(12) Uani d . 1
H H4 0.4342 0.9687 0.6571 0.079 Uiso calc R 1
C C5 0.4163(3) 0.8422(3) 0.6235(5) 0.0611(12) Uani d . 1
H H5 0.4545 0.8237 0.6980 0.073 Uiso calc R 1
C C6 0.3711(2) 0.7827(3) 0.5385(4) 0.0481(9) Uani d . 1
H H6 0.3789 0.7241 0.5557 0.058 Uiso calc R 1
C C7 0.2328(2) 0.6791(2) 0.3997(4) 0.0378(8) Uani d . 1
C C8 0.1875(2) 0.6216(2) 0.2875(4) 0.0382(8) Uani d . 1
C C9 0.1563(2) 0.6497(2) 0.1438(4) 0.0395(8) Uani d . 1
H H9 0.1620 0.7071 0.1158 0.047 Uiso calc R 1
C C10 0.1167(2) 0.5932(3) 0.0411(4) 0.0469(9) Uani d . 1
C C11 0.1086(2) 0.5083(3) 0.0854(5) 0.0553(10) Uani d . 1
H H11 0.0830 0.4695 0.0173 0.066 Uiso calc R 1
C C12 0.1378(3) 0.4802(3) 0.2293(5) 0.0598(11) Uani d . 1
H H12 0.1308 0.4232 0.2587 0.072 Uiso calc R 1
C C13 0.1775(2) 0.5369(2) 0.3297(5) 0.0505(9) Uani d . 1
H H13 0.1976 0.5177 0.4263 0.061 Uiso calc R 1
C C14 0.0866(3) 0.6228(3) -0.1174(4) 0.0639(12) Uani d . 1
H H14A 0.0874 0.6846 -0.1213 0.077 Uiso calc R 1
H H14B 0.0334 0.6027 -0.1380 0.077 Uiso calc R 1
H H14C 0.1197 0.6001 -0.1942 0.077 Uiso calc R 1
O O2 0.26730(16) 0.32575(17) -0.0183(3) 0.0498(7) Uani d . 1
N N2 0.22500(17) 0.24790(19) 0.1854(3) 0.0416(7) Uani d . 1
H H2N 0.2375 0.2335 0.2799 0.050 Uiso calc R 1
C C15 0.1546(2) 0.2116(2) 0.1191(4) 0.0396(8) Uani d . 1
C C16 0.1310(3) 0.1321(2) 0.1709(4) 0.0538(10) Uani d . 1
H H16 0.1638 0.1014 0.2413 0.065 Uiso calc R 1
C C17 0.0593(3) 0.0978(3) 0.1193(5) 0.0673(13) Uani d . 1
H H17 0.0429 0.0453 0.1581 0.081 Uiso calc R 1
C C18 0.0117(3) 0.1414(3) 0.0100(5) 0.0664(12) Uani d . 1
H H18 -0.0365 0.1181 -0.0258 0.080 Uiso calc R 1
C C19 0.0360(3) 0.2189(3) -0.0454(5) 0.0603(11) Uani d . 1
H H19 0.0046 0.2477 -0.1207 0.072 Uiso calc R 1
C C20 0.1070(2) 0.2549(3) 0.0098(4) 0.0453(9) Uani d . 1
H H20 0.1226 0.3083 -0.0268 0.054 Uiso calc R 1
C C21 0.2752(2) 0.3022(2) 0.1197(4) 0.0386(8) Uani d . 1
C C22 0.3426(2) 0.3328(2) 0.2230(4) 0.0384(8) Uani d . 1
C C23 0.3317(2) 0.3609(2) 0.3741(4) 0.0427(8) Uani d . 1
H H23 0.2813 0.3599 0.4114 0.051 Uiso calc R 1
C C24 0.3942(2) 0.3902(2) 0.4689(4) 0.0458(9) Uani d . 1
C C25 0.4691(2) 0.3895(2) 0.4135(5) 0.0503(9) Uani d . 1
H H25 0.5121 0.4079 0.4772 0.060 Uiso calc R 1
C C26 0.4808(2) 0.3617(3) 0.2633(5) 0.0529(10) Uani d . 1
H H26 0.5314 0.3614 0.2270 0.063 Uiso calc R 1
C C27 0.4178(2) 0.3347(2) 0.1686(4) 0.0462(9) Uani d . 1
H H27 0.4257 0.3176 0.0673 0.055 Uiso calc R 1
C C28 0.3808(3) 0.4223(3) 0.6316(5) 0.0706(14) Uani d . 1
H H28A 0.3665 0.3748 0.6955 0.085 Uiso calc R 1
H H28B 0.3391 0.4642 0.6270 0.085 Uiso calc R 1
H H28C 0.4285 0.4483 0.6753 0.085 Uiso calc R 1

loop_
_atom_site_aniso_label
_atom_site_aniso_U_11
_atom_site_aniso_U_22
_atom_site_aniso_U_33
_atom_site_aniso_U_12
_atom_site_aniso_U_13
_atom_site_aniso_U_23
O1 0.095(2) 0.0574(16) 0.0143(12) -0.0142(14) -0.0011(12) 0.0030(10)
N1 0.0552(17) 0.0488(16) 0.0154(12) -0.0071(14) -0.0001(12) -0.0003(11)
C1 0.0451(18) 0.0481(19) 0.0160(14) -0.0036(15) 0.0039(13) -0.0036(13)
C2 0.056(2) 0.054(2) 0.0275(18) -0.0009(17) 0.0043(16) 0.0017(15)
C3 0.076(3) 0.047(2) 0.044(2) -0.0084(19) 0.001(2) -0.0009(17)
C4 0.087(3) 0.065(3) 0.045(2) -0.020(2) -0.006(2) -0.011(2)
C5 0.068(3) 0.073(3) 0.040(2) -0.011(2) -0.016(2) 0.002(2)
C6 0.056(2) 0.051(2) 0.037(2) -0.0034(17) -0.0014(17) 0.0017(16)
C7 0.0488(19) 0.0458(19) 0.0191(15) 0.0027(15) 0.0043(14) -0.0037(14)
C8 0.048(2) 0.0444(19) 0.0229(16) -0.0005(15) 0.0054(14) -0.0051(13)
C9 0.0483(19) 0.0498(19) 0.0204(16) -0.0092(16) 0.0036(14) -0.0035(14)
C10 0.050(2) 0.061(2) 0.0303(19) -0.0054(17) 0.0034(16) -0.0093(16)
C11 0.059(2) 0.059(2) 0.047(2) -0.011(2) 0.0019(19) -0.0190(19)
C12 0.079(3) 0.042(2) 0.058(3) -0.008(2) -0.005(2) -0.0042(18)
C13 0.069(3) 0.045(2) 0.037(2) -0.0001(18) -0.0004(18) 0.0015(16)
C14 0.069(3) 0.090(3) 0.031(2) -0.014(2) -0.0042(19) -0.008(2)
O2 0.0733(18) 0.0608(16) 0.0150(11) -0.0113(13) 0.0008(11) 0.0021(10)
N2 0.0548(17) 0.0534(17) 0.0163(13) -0.0067(14) -0.0002(12) 0.0036(12)
C15 0.050(2) 0.050(2) 0.0192(15) -0.0040(16) 0.0036(14) -0.0074(14)
C16 0.079(3) 0.052(2) 0.0304(19) -0.008(2) 0.0043(18) -0.0029(16)
C17 0.088(3) 0.070(3) 0.044(2) -0.029(3) 0.006(2) -0.008(2)
C18 0.066(3) 0.089(3) 0.044(2) -0.021(2) 0.003(2) -0.014(2)
C19 0.062(2) 0.081(3) 0.037(2) 0.004(2) -0.0015(19) -0.008(2)
C20 0.052(2) 0.058(2) 0.0252(17) 0.0003(18) 0.0017(15) -0.0019(15)
C21 0.0509(19) 0.0455(19) 0.0197(15) 0.0023(15) 0.0041(14) -0.0045(13)
C22 0.050(2) 0.0424(19) 0.0223(16) -0.0011(15) 0.0013(14) 0.0011(13)
C23 0.052(2) 0.051(2) 0.0248(17) -0.0048(16) 0.0032(15) -0.0019(15)
C24 0.060(2) 0.048(2) 0.0282(18) -0.0052(17) -0.0064(17) -0.0034(15)
C25 0.054(2) 0.053(2) 0.043(2) -0.0016(17) -0.0085(18) 0.0002(17)
C26 0.047(2) 0.060(2) 0.052(2) 0.0024(18) 0.0040(18) 0.0027(19)
C27 0.054(2) 0.053(2) 0.0325(19) 0.0030(17) 0.0077(16) -0.0011(16)
C28 0.085(3) 0.092(3) 0.034(2) -0.021(3) -0.002(2) -0.023(2)

loop_
_atom_type_symbol
_atom_type_description
_atom_type_scat_dispersion_real
_atom_type_scat_dispersion_imag
_atom_type_scat_source
C C 0.0181 0.0091 'International Tables Vol C Tables 4.2.6.8 and 6.1.1.4'
H H 0.0000 0.0000 'International Tables Vol C Tables 4.2.6.8 and 6.1.1.4'
N N 0.0311 0.0180 'International Tables Vol C Tables 4.2.6.8 and 6.1.1.4'
O O 0.0492 0.0322 'International Tables Vol C Tables 4.2.6.8 and 6.1.1.4'

loop_
_geom_angle_atom_site_label_1
_geom_angle_atom_site_label_2
_geom_angle_atom_site_label_3
_geom_angle
C7 N1 C1 125.7(3)
C7 N1 H1N 117.1
C1 N1 H1N 117.1
C6 C1 C2 119.6(3)
C6 C1 N1 121.5(3)
C2 C1 N1 118.9(3)
C3 C2 C1 120.2(4)
C3 C2 H2 119.9
C1 C2 H2 119.9
C4 C3 C2 119.8(4)
C4 C3 H3 120.1
C2 C3 H3 120.1
C5 C4 C3 120.3(4)
C5 C4 H4 119.8
C3 C4 H4 119.8
C4 C5 C6 119.9(4)
C4 C5 H5 120.0
C6 C5 H5 120.0
C1 C6 C5 120.1(4)
C1 C6 H6 120.0
C5 C6 H6 120.0
O1 C7 N1 122.0(3)
O1 C7 C8 120.4(3)
N1 C7 C8 117.5(3)
C13 C8 C9 119.3(3)
C13 C8 C7 117.8(3)
C9 C8 C7 123.0(3)
C8 C9 C10 121.0(3)
C8 C9 H9 119.5
C10 C9 H9 119.5
C11 C10 C9 118.5(4)
C11 C10 C14 120.7(4)
C9 C10 C14 120.8(4)
C12 C11 C10 121.0(4)
C12 C11 H11 119.5
C10 C11 H11 119.5
C11 C12 C13 119.9(4)
C11 C12 H12 120.1
C13 C12 H12 120.1
C8 C13 C12 120.4(4)
C8 C13 H13 119.8
C12 C13 H13 119.8
C10 C14 H14A 109.5
C10 C14 H14B 109.5
H14A C14 H14B 109.5
C10 C14 H14C 109.5
H14A C14 H14C 109.5
H14B C14 H14C 109.5
C21 N2 C15 128.3(3)
C21 N2 H2N 115.8
C15 N2 H2N 115.8
C20 C15 C16 119.2(3)
C20 C15 N2 122.0(3)
C16 C15 N2 118.8(3)
C17 C16 C15 120.6(4)
C17 C16 H16 119.7
C15 C16 H16 119.7
C16 C17 C18 120.0(4)
C16 C17 H17 120.0
C18 C17 H17 120.0
C19 C18 C17 119.6(4)
C19 C18 H18 120.2
C17 C18 H18 120.2
C18 C19 C20 120.6(4)
C18 C19 H19 119.7
C20 C19 H19 119.7
C15 C20 C19 119.9(4)
C15 C20 H20 120.0
C19 C20 H20 120.0
O2 C21 N2 123.4(3)
O2 C21 C22 121.1(3)
N2 C21 C22 115.5(3)
C27 C22 C23 118.9(3)
C27 C22 C21 119.7(3)
C23 C22 C21 121.4(3)
C24 C23 C22 121.2(3)
C24 C23 H23 119.4
C22 C23 H23 119.4
C23 C24 C25 118.9(3)
C23 C24 C28 120.4(4)
C25 C24 C28 120.7(4)
C24 C25 C26 120.5(4)
C24 C25 H25 119.7
C26 C25 H25 119.7
C27 C26 C25 120.1(4)
C27 C26 H26 120.0
C25 C26 H26 120.0
C26 C27 C22 120.4(4)
C26 C27 H27 119.8
C22 C27 H27 119.8
C24 C28 H28A 109.5
C24 C28 H28B 109.5
H28A C28 H28B 109.5
C24 C28 H28C 109.5
H28A C28 H28C 109.5
H28B C28 H28C 109.5

loop_
_geom_bond_atom_site_label_1
_geom_bond_atom_site_label_2
_geom_bond_distance
O1 C7 1.237(4)
N1 C7 1.348(4)
N1 C1 1.421(4)
N1 H1N 0.8600
C1 C6 1.373(5)
C1 C2 1.385(5)
C2 C3 1.379(5)
C2 H2 0.9300
C3 C4 1.373(6)
C3 H3 0.9300
C4 C5 1.373(6)
C4 H4 0.9300
C5 C6 1.384(5)
C5 H5 0.9300
C6 H6 0.9300
C7 C8 1.496(5)
C8 C13 1.378(5)
C8 C9 1.389(5)
C9 C10 1.391(5)
C9 H9 0.9300
C10 C11 1.382(6)
C10 C14 1.503(5)
C11 C12 1.380(6)
C11 H11 0.9300
C12 C13 1.382(5)
C12 H12 0.9300
C13 H13 0.9300
C14 H14A 0.9600
C14 H14B 0.9600
C14 H14C 0.9600
O2 C21 1.244(4)
N2 C21 1.347(4)
N2 C15 1.409(4)
N2 H2N 0.8600
C15 C20 1.379(5)
C15 C16 1.382(5)
C16 C17 1.376(6)
C16 H16 0.9300
C17 C18 1.381(7)
C17 H17 0.9300
C18 C19 1.368(6)
C18 H18 0.9300
C19 C20 1.386(5)
C19 H19 0.9300
C20 H20 0.9300
C21 C22 1.484(5)
C22 C27 1.384(5)
C22 C23 1.397(5)
C23 C24 1.376(5)
C23 H23 0.9300
C24 C25 1.383(6)
C24 C28 1.519(5)
C25 C26 1.391(6)
C25 H25 0.9300
C26 C27 1.372(5)
C26 H26 0.9300
C27 H27 0.9300
C28 H28A 0.9600
C28 H28B 0.9600
C28 H28C 0.9600

loop_
_geom_hbond_atom_site_label_D
_geom_hbond_atom_site_label_H
_geom_hbond_atom_site_label_A
_geom_hbond_site_symmetry_A
_geom_hbond_distance_DH
_geom_hbond_distance_HA
_geom_hbond_distance_DA
_geom_hbond_angle_DHA
N1 H1N O1 4_575 0.86 2.16 2.968(4) 156.5
N2 H2N O2 4_566 0.86 2.01 2.853(3) 167.7

loop_
_geom_torsion_atom_site_label_1
_geom_torsion_atom_site_label_2
_geom_torsion_atom_site_label_3
_geom_torsion_atom_site_label_4
_geom_torsion
C7 N1 C1 C6 40.6(5)
C7 N1 C1 C2 -139.9(4)
C6 C1 C2 C3 -2.6(5)
N1 C1 C2 C3 178.0(3)
C1 C2 C3 C4 0.6(6)
C2 C3 C4 C5 1.6(7)
C3 C4 C5 C6 -1.9(7)
C2 C1 C6 C5 2.3(5)
N1 C1 C6 C5 -178.2(4)
C4 C5 C6 C1 -0.1(6)
C1 N1 C7 O1 3.1(6)
C1 N1 C7 C8 -176.0(3)
O1 C7 C8 C13 -21.2(5)
N1 C7 C8 C13 157.9(3)
O1 C7 C8 C9 159.5(3)
N1 C7 C8 C9 -21.4(5)
C13 C8 C9 C10 -1.4(5)
C7 C8 C9 C10 177.9(3)
C8 C9 C10 C11 0.4(6)
C8 C9 C10 C14 -176.9(4)
C9 C10 C11 C12 1.1(6)
C14 C10 C11 C12 178.4(4)
C10 C11 C12 C13 -1.6(7)
C9 C8 C13 C12 0.9(6)
C7 C8 C13 C12 -178.5(4)
C11 C12 C13 C8 0.6(7)
C21 N2 C15 C20 -32.3(5)
C21 N2 C15 C16 150.9(4)
C20 C15 C16 C17 -2.7(6)
N2 C15 C16 C17 174.2(4)
C15 C16 C17 C18 2.7(7)
C16 C17 C18 C19 -0.6(7)
C17 C18 C19 C20 -1.5(7)
C16 C15 C20 C19 0.7(5)
N2 C15 C20 C19 -176.2(3)
C18 C19 C20 C15 1.4(6)
C15 N2 C21 O2 -3.5(6)
C15 N2 C21 C22 177.0(3)
O2 C21 C22 C27 -44.0(5)
N2 C21 C22 C27 135.6(3)
O2 C21 C22 C23 135.1(4)
N2 C21 C22 C23 -45.3(5)
C27 C22 C23 C24 -0.1(5)
C21 C22 C23 C24 -179.2(3)
C22 C23 C24 C25 -1.5(6)
C22 C23 C24 C28 178.6(4)
C23 C24 C25 C26 1.5(6)
C28 C24 C25 C26 -178.7(4)
C24 C25 C26 C27 0.1(6)
C25 C26 C27 C22 -1.7(6)
C23 C22 C27 C26 1.7(5)
C21 C22 C27 C26 -179.2(3)

loop_
_cod_related_entry_id
_cod_related_entry_database
_cod_related_entry_code
1 ChemSpider 694260
